data_4342136
loop_
_publ_author_name
'DeBackere, John R.'
'Mercier, H\'el\`ene P A'
'Schrobilgen, Gary J.'

_publ_section_title
;
 Pentafluoro-oxotellurate(VI) Anions of Mercury(II); Syntheses and
 Structures of [Hg(OTeF5)4](2-), [Hg(OTeF5)5](3-), [Hg2(OTeF5)6](2-),
 [Hg(OTeF5)4](2-)&#x00B7;Hg(OTeF5)2, and
 [Hg2(OTeF5)7](3-)&#x00B7;Hg(OTeF5)2.
;
_journal_issue 4
_journal_name_full 'Inorganic chemistry'
_journal_page_first 1606
_journal_page_last 1626
_journal_paper_doi 10.1021/ic502602p
_journal_volume 54
_journal_year 2015
_chemical_formula_sum 'C16 H40 F20 Hg N2 O4 Te4'
_chemical_formula_weight 1415.49
_chemical_name_common 'Hg (O Te F5)4,(N CH2 CH3)4,(N CH2 CH3)4'
_chemical_name_systematic
;
 ?
;
_space_group_crystal_system monoclinic
_space_group_IT_number 7
_space_group_name_H-M_alt 'P 1 c 1'
_symmetry_space_group_name_Hall 'P -2yc'
_symmetry_space_group_name_H-M 'P 1 c 1'
_atom_sites_solution_hydrogens geom
_atom_sites_solution_primary ?direct
_atom_sites_solution_secondary difmap
_audit_creation_method SHELXL-2013
_cell_angle_alpha 90
_cell_angle_beta 127.345(2)
_cell_angle_gamma 90
_cell_formula_units_Z 2
_cell_length_a 10.4748(6)
_cell_length_b 13.4264(7)
_cell_length_c 16.2322(7)
_cell_measurement_temperature 100(2)
_cell_measurement_theta_max 58.25
_cell_volume 1814.88(17)
_computing_cell_refinement 'Bruker SMART'
_computing_data_collection 'Bruker SMART'
_computing_data_reduction 'Bruker SMART'
_computing_molecular_graphics 'SHELXL-2013 (Sheldrick, 2013)'
_computing_publication_material 'SHELXL-2013 (Sheldrick, 2013)'
_computing_structure_refinement 'SHELXL-2013 (Sheldrick, 2013)'
_computing_structure_solution 'SHELXL-2013 (Sheldrick, 2013)'
_diffrn_ambient_temperature 100(2)
_diffrn_measured_fraction_theta_full 0.996
_diffrn_measured_fraction_theta_max 0.919
_diffrn_measurement_device_type 'CCD area detector'
_diffrn_measurement_method 'phi scans'
_diffrn_radiation_type MoK\a
_diffrn_radiation_wavelength 0.71073
_diffrn_reflns_av_R_equivalents 0.0293
_diffrn_reflns_av_unetI/netI 0.0675
_diffrn_reflns_Laue_measured_fraction_full 0.996
_diffrn_reflns_Laue_measured_fraction_max 0.919
_diffrn_reflns_limit_h_max 14
_diffrn_reflns_limit_h_min -14
_diffrn_reflns_limit_k_max 18
_diffrn_reflns_limit_k_min -18
_diffrn_reflns_limit_l_max 21
_diffrn_reflns_limit_l_min -21
_diffrn_reflns_number 19474
_diffrn_reflns_point_group_measured_fraction_full 0.996
_diffrn_reflns_point_group_measured_fraction_max 0.920
_diffrn_reflns_theta_full 25.242
_diffrn_reflns_theta_max 29.123
_diffrn_reflns_theta_min 2.446
_diffrn_source 'fine-focus sealed tube'
_exptl_absorpt_coefficient_mu 7.521
_exptl_absorpt_correction_T_max 0.7458
_exptl_absorpt_correction_T_min 0.5364
_exptl_absorpt_correction_type multi-scan
_exptl_absorpt_process_details 'Apex2 v2.0-2 (Bruker, 2005)'
_exptl_crystal_colour colorless
_exptl_crystal_density_diffrn 2.590
_exptl_crystal_density_method 'not measured'
_exptl_crystal_description plate
_exptl_crystal_F_000 1300
_exptl_crystal_size_max 0.14
_exptl_crystal_size_mid 0.10
_exptl_crystal_size_min 0.06
_refine_diff_density_max 3.111
_refine_diff_density_min -1.077
_refine_diff_density_rms 0.162
_refine_ls_abs_structure_details
;
 Refined as an inversion twin.
;
_refine_ls_abs_structure_Flack 0.021(5)
_refine_ls_extinction_method none
_refine_ls_goodness_of_fit_ref 0.911
_refine_ls_hydrogen_treatment constr
_refine_ls_matrix_type full
_refine_ls_number_parameters 425
_refine_ls_number_reflns 8405
_refine_ls_number_restraints 2
_refine_ls_restrained_S_all 0.911
_refine_ls_R_factor_all 0.0330
_refine_ls_R_factor_gt 0.0285
_refine_ls_shift/su_max 0.001
_refine_ls_shift/su_mean 0.000
_refine_ls_structure_factor_coef Fsqd
_refine_ls_weighting_details 'w=1/[\s^2^(Fo^2^)] where P=(Fo^2^+2Fc^2^)/3'
_refine_ls_weighting_scheme calc
_refine_ls_wR_factor_gt 0.0620
_refine_ls_wR_factor_ref 0.0632
_reflns_Friedel_coverage 0.997
_reflns_Friedel_fraction_full 0.997
_reflns_Friedel_fraction_max 0.920
_reflns_number_gt 7701
_reflns_number_total 8405
_reflns_threshold_expression 'I > 2\s(I)'
_cod_data_source_file ic502602p_si_002.cif
_cod_data_source_block '[N(CH2CH3)]2[Hg(OTeF5)4]'
_cod_depositor_comments 'Adding full bibliography for 4342136--4342141.cif.'
_cod_database_code 4342136
_shelx_space_group_comment
;
The symmetry employed for this shelxl refinement is uniquely defined
by the following loop, which should always be used as a source of
symmetry information in preference to the above space-group names.
They are only intended as comments.
;
_shelxl_version_number 2013-4

loop_
_space_group_symop_operation_xyz
'x, y, z'
'x, -y, z+1/2'

loop_
_atom_site_label
_atom_site_type_symbol
_atom_site_fract_x
_atom_site_fract_y
_atom_site_fract_z
_atom_site_U_iso_or_equiv
_atom_site_adp_type
_atom_site_occupancy
_atom_site_site_symmetry_order
_atom_site_calc_flag
_atom_site_refinement_flags_posn
_atom_site_refinement_flags_adp
Hg1 Hg -0.31747(4) -0.27226(2) -0.17166(3) 0.02147(8) Uani 1 1 d . .
O1 O -0.2590(8) -0.4329(5) -0.1554(6) 0.0307(16) Uani 1 1 d . .
Te1 Te -0.39542(7) -0.53039(4) -0.18171(5) 0.02310(13) Uani 1 1 d . .
F1 F -0.2377(8) -0.6055(5) -0.0717(6) 0.0454(17) Uani 1 1 d . .
F2 F -0.3622(9) -0.6001(6) -0.2649(6) 0.056(2) Uani 1 1 d . .
F4 F -0.4485(7) -0.4770(5) -0.1012(5) 0.0395(15) Uani 1 1 d . .
F3 F -0.5740(8) -0.4684(6) -0.2960(5) 0.0458(17) Uani 1 1 d . .
F5 F -0.5323(8) -0.6301(5) -0.2073(6) 0.059(2) Uani 1 1 d . .
O2 O -0.2959(8) -0.2410(5) -0.2976(5) 0.0233(14) Uani 1 1 d . .
Te2 Te -0.46522(7) -0.24760(4) -0.43285(5) 0.01798(12) Uani 1 1 d . .
F6 F -0.6186(7) -0.2396(4) -0.4105(5) 0.0257(12) Uani 1 1 d . .
F10 F -0.6394(7) -0.2538(5) -0.5707(4) 0.0309(14) Uani 1 1 d . .
F8 F -0.3380(7) -0.2568(4) -0.4752(5) 0.0335(14) Uani 1 1 d . .
F9 F -0.4777(7) -0.1113(4) -0.4533(4) 0.0310(13) Uani 1 1 d . .
F7 F -0.4816(7) -0.3855(4) -0.4357(5) 0.0318(13) Uani 1 1 d . .
O3 O -0.0601(8) -0.2169(5) -0.0603(5) 0.0234(14) Uani 1 1 d . .
Te3 Te 0.04282(7) -0.23423(4) 0.07629(5) 0.02052(13) Uani 1 1 d . .
F15 F 0.1410(8) -0.2525(5) 0.2152(4) 0.0379(16) Uani 1 1 d . .
F14 F 0.0247(7) -0.1021(4) 0.1012(5) 0.0313(13) Uani 1 1 d . .
F12 F 0.0786(7) -0.3689(4) 0.0755(5) 0.0315(13) Uani 1 1 d . .
F13 F -0.1451(7) -0.2609(4) 0.0607(5) 0.0289(13) Uani 1 1 d . .
F11 F 0.2427(7) -0.2085(4) 0.1124(4) 0.0319(13) Uani 1 1 d . .
O4 O -0.5064(8) -0.2212(5) -0.1663(6) 0.0299(16) Uani 1 1 d . .
Te4 Te -0.55196(7) -0.09012(4) -0.17622(5) 0.02160(13) Uani 1 1 d . .
F16 F -0.3560(8) -0.0556(5) -0.0553(5) 0.0436(16) Uani 1 1 d . .
F17 F -0.6381(8) -0.1027(5) -0.1061(6) 0.0466(17) Uani 1 1 d . .
F20 F -0.6022(8) 0.0423(5) -0.1869(5) 0.0443(17) Uani 1 1 d . .
F18 F -0.7545(6) -0.1045(4) -0.2986(4) 0.0352(14) Uani 1 1 d . .
F19 F -0.4750(7) -0.0592(4) -0.2506(5) 0.0329(13) Uani 1 1 d . .
N1 N -0.0760(9) 0.0681(6) -0.1732(6) 0.0192(16) Uani 1 1 d . .
C1 C -0.1385(12) 0.1530(7) -0.2517(8) 0.030(2) Uani 1 1 d . .
H10A H -0.0988 0.2167 -0.2131 0.036 Uiso 1 1 calc R U
H10B H -0.0913 0.1456 -0.2888 0.036 Uiso 1 1 calc R U
C3 C -0.1304(11) -0.0320(6) -0.2284(7) 0.0216(19) Uani 1 1 d . .
H11A H -0.2491 -0.0350 -0.2722 0.026 Uiso 1 1 calc R U
H11B H -0.0881 -0.0853 -0.1757 0.026 Uiso 1 1 calc R U
C4 C -0.0783(13) -0.0537(8) -0.2961(9) 0.032(2) Uani 1 1 d . .
H11C H -0.1183 -0.1193 -0.3284 0.048 Uiso 1 1 calc R U
H11D H 0.0392 -0.0530 -0.2534 0.048 Uiso 1 1 calc R U
H11E H -0.1222 -0.0027 -0.3501 0.048 Uiso 1 1 calc R U
C5 C -0.1426(12) 0.0754(7) -0.1117(7) 0.0243(19) Uani 1 1 d . .
H12E H -0.2613 0.0726 -0.1611 0.029 Uiso 1 1 calc R U
H12A H -0.1064 0.0161 -0.0663 0.029 Uiso 1 1 calc R U
C6 C -0.0958(14) 0.1670(9) -0.0456(9) 0.038(3) Uani 1 1 d . .
H12B H -0.1443 0.1645 -0.0097 0.056 Uiso 1 1 calc R U
H12C H -0.1340 0.2264 -0.0897 0.056 Uiso 1 1 calc R U
H12D H 0.0214 0.1698 0.0054 0.056 Uiso 1 1 calc R U
C7 C 0.1063(11) 0.0760(7) -0.1013(8) 0.027(2) Uani 1 1 d . .
H13A H 0.1455 0.0714 -0.1434 0.032 Uiso 1 1 calc R U
H13B H 0.1365 0.1424 -0.0680 0.032 Uiso 1 1 calc R U
C8 C 0.1901(11) -0.0025(8) -0.0175(8) 0.029(2) Uani 1 1 d . .
H13C H 0.3066 0.0070 0.0244 0.043 Uiso 1 1 calc R U
H13D H 0.1621 -0.0688 -0.0495 0.043 Uiso 1 1 calc R U
H13E H 0.1560 0.0032 0.0267 0.043 Uiso 1 1 calc R U
C2 C -0.3184(14) 0.1601(8) -0.3310(9) 0.039(3) Uani 1 1 d . .
H10C H -0.3454 0.2168 -0.3770 0.059 Uiso 1 1 calc R U
H10D H -0.3672 0.1696 -0.2957 0.059 Uiso 1 1 calc R U
H10E H -0.3596 0.0987 -0.3719 0.059 Uiso 1 1 calc R U
N2 N 0.0973(9) -0.4396(5) -0.1977(6) 0.0185(15) Uani 1 1 d . .
C9 C -0.0855(11) -0.4457(7) -0.2737(8) 0.024(2) Uani 1 1 d . .
H20A H -0.1283 -0.4501 -0.2336 0.029 Uiso 1 1 calc R U
H20B H -0.1265 -0.3832 -0.3143 0.029 Uiso 1 1 calc R U
C10 C -0.1495(12) -0.5313(8) -0.3473(8) 0.033(2) Uani 1 1 d . .
H20C H -0.2671 -0.5294 -0.3929 0.049 Uiso 1 1 calc R U
H20D H -0.1125 -0.5939 -0.3082 0.049 Uiso 1 1 calc R U
H20E H -0.1109 -0.5268 -0.3891 0.049 Uiso 1 1 calc R U
C11 C 0.1680(11) -0.4255(7) -0.2564(8) 0.024(2) Uani 1 1 d . .
H21E H 0.2859 -0.4183 -0.2051 0.029 Uiso 1 1 calc R U
H21A H 0.1472 -0.4867 -0.2969 0.029 Uiso 1 1 calc R U
C12 C 0.1049(12) -0.3384(8) -0.3285(8) 0.033(2) Uani 1 1 d . .
H21B H 0.1566 -0.3359 -0.3624 0.049 Uiso 1 1 calc R U
H21C H 0.1282 -0.2768 -0.2892 0.049 Uiso 1 1 calc R U
H21D H -0.0115 -0.3452 -0.3810 0.049 Uiso 1 1 calc R U
C13 C 0.1379(13) -0.3515(8) -0.1264(8) 0.034(2) Uani 1 1 d . .
H22A H 0.0929 -0.2904 -0.1693 0.041 Uiso 1 1 calc R U
H22B H 0.0833 -0.3611 -0.0942 0.041 Uiso 1 1 calc R U
C14 C 0.3131(15) -0.3345(10) -0.0418(10) 0.048(3) Uani 1 1 d . .
H22C H 0.3262 -0.2771 0.0000 0.072 Uiso 1 1 calc R U
H22D H 0.3683 -0.3215 -0.0724 0.072 Uiso 1 1 calc R U
H22E H 0.3593 -0.3938 0.0023 0.072 Uiso 1 1 calc R U
C15 C 0.1686(11) -0.5360(7) -0.1366(8) 0.027(2) Uani 1 1 d . .
H23A H 0.2870 -0.5295 -0.0890 0.033 Uiso 1 1 calc R U
H23B H 0.1417 -0.5908 -0.1855 0.033 Uiso 1 1 calc R U
C16 C 0.1101(14) -0.5642(8) -0.0730(9) 0.036(3) Uani 1 1 d . .
H23C H 0.1619 -0.6263 -0.0354 0.054 Uiso 1 1 calc R U
H23D H -0.0066 -0.5734 -0.1196 0.054 Uiso 1 1 calc R U
H23E H 0.1376 -0.5109 -0.0235 0.054 Uiso 1 1 calc R U

loop_
_atom_site_aniso_label
_atom_site_aniso_U_11
_atom_site_aniso_U_22
_atom_site_aniso_U_33
_atom_site_aniso_U_23
_atom_site_aniso_U_13
_atom_site_aniso_U_12
Hg1 0.02177(17) 0.02262(16) 0.02020(17) -0.00038(15) 0.01282(14) 0.00336(14)
O1 0.022(3) 0.021(3) 0.055(5) 0.001(3) 0.026(4) -0.002(3)
Te1 0.0212(3) 0.0258(3) 0.0246(3) 0.0013(2) 0.0151(3) -0.0015(2)
F1 0.039(4) 0.042(4) 0.057(5) 0.024(3) 0.030(3) 0.014(3)
F2 0.066(5) 0.058(5) 0.060(5) -0.032(4) 0.047(4) -0.015(4)
F4 0.026(3) 0.072(5) 0.025(3) 0.004(3) 0.018(3) 0.008(3)
F3 0.027(3) 0.078(5) 0.028(3) 0.014(3) 0.015(3) 0.006(3)
F5 0.048(4) 0.044(4) 0.082(6) -0.005(4) 0.038(4) -0.024(3)
O2 0.021(3) 0.025(3) 0.015(3) -0.002(3) 0.006(3) 0.000(2)
Te2 0.0168(3) 0.0194(2) 0.0144(3) -0.0016(2) 0.0077(2) 0.0015(2)
F6 0.020(3) 0.028(3) 0.027(3) 0.000(2) 0.013(3) 0.001(2)
F10 0.025(3) 0.042(3) 0.014(3) -0.003(3) 0.005(3) 0.000(2)
F8 0.027(3) 0.047(4) 0.029(3) -0.001(3) 0.018(3) 0.001(3)
F9 0.031(3) 0.022(3) 0.033(3) 0.005(2) 0.016(3) 0.002(2)
F7 0.032(3) 0.019(2) 0.035(3) -0.007(2) 0.016(3) 0.000(2)
O3 0.026(3) 0.027(3) 0.016(3) 0.003(3) 0.012(3) -0.001(3)
Te3 0.0223(3) 0.0247(3) 0.0142(3) 0.0016(2) 0.0109(3) 0.0035(3)
F15 0.036(4) 0.058(4) 0.012(3) 0.006(3) 0.011(3) 0.005(3)
F14 0.035(3) 0.025(3) 0.030(3) -0.008(2) 0.018(3) 0.000(2)
F12 0.039(3) 0.019(2) 0.043(3) 0.006(2) 0.028(3) 0.005(2)
F13 0.025(3) 0.045(3) 0.023(3) 0.007(2) 0.018(3) 0.000(2)
F11 0.023(3) 0.042(3) 0.027(3) 0.003(3) 0.013(3) 0.004(2)
O4 0.023(4) 0.033(4) 0.037(4) 0.003(3) 0.020(3) 0.007(3)
Te4 0.0209(3) 0.0252(3) 0.0227(3) -0.0001(2) 0.0153(2) 0.0038(2)
F16 0.032(3) 0.051(4) 0.030(4) -0.010(3) 0.010(3) -0.003(3)
F17 0.052(4) 0.056(4) 0.054(4) 0.004(3) 0.044(4) 0.011(3)
F20 0.051(4) 0.028(3) 0.052(4) 0.003(3) 0.031(4) 0.012(3)
F18 0.022(3) 0.041(3) 0.031(3) 0.006(3) 0.009(3) 0.000(2)
F19 0.035(3) 0.035(3) 0.037(3) -0.003(3) 0.026(3) -0.009(3)
N1 0.019(4) 0.021(4) 0.026(4) -0.002(3) 0.018(3) -0.006(3)
C1 0.039(6) 0.022(4) 0.028(5) 0.006(4) 0.020(5) -0.002(4)
C3 0.028(5) 0.019(4) 0.022(5) -0.003(4) 0.017(4) -0.006(4)
C4 0.028(6) 0.040(6) 0.039(6) -0.010(5) 0.026(5) -0.012(5)
C5 0.029(5) 0.025(4) 0.022(5) -0.004(4) 0.017(4) -0.003(4)
C6 0.038(6) 0.037(6) 0.041(7) -0.013(5) 0.026(5) -0.005(5)
C7 0.016(4) 0.033(5) 0.026(5) -0.005(4) 0.010(4) -0.007(4)
C8 0.021(5) 0.037(5) 0.026(5) -0.001(4) 0.013(4) 0.001(4)
C2 0.044(6) 0.036(6) 0.032(6) 0.009(5) 0.020(5) 0.006(5)
N2 0.020(4) 0.021(3) 0.023(4) 0.001(3) 0.017(3) 0.004(3)
C9 0.019(5) 0.030(5) 0.029(5) 0.008(4) 0.018(4) 0.009(4)
C10 0.024(5) 0.046(6) 0.026(5) -0.002(5) 0.014(5) -0.001(4)
C11 0.020(5) 0.032(5) 0.025(5) -0.002(4) 0.016(4) 0.002(4)
C12 0.029(5) 0.041(6) 0.030(6) 0.008(4) 0.019(5) -0.002(4)
C13 0.044(6) 0.035(5) 0.031(6) -0.008(4) 0.027(5) 0.002(5)
C14 0.054(8) 0.052(7) 0.042(7) -0.016(6) 0.031(6) -0.021(6)
C15 0.018(5) 0.033(5) 0.025(5) 0.005(4) 0.009(4) 0.008(4)
C16 0.039(6) 0.043(6) 0.030(6) 0.012(5) 0.023(5) 0.009(5)

loop_
_atom_type_symbol
_atom_type_description
_atom_type_scat_dispersion_real
_atom_type_scat_dispersion_imag
_atom_type_scat_source
C C 0.0033 0.0016 'International Tables Vol C Tables 4.2.6.8 and 6.1.1.4'
H H 0.0000 0.0000 'International Tables Vol C Tables 4.2.6.8 and 6.1.1.4'
N N 0.0061 0.0033 'International Tables Vol C Tables 4.2.6.8 and 6.1.1.4'
O O 0.0106 0.0060 'International Tables Vol C Tables 4.2.6.8 and 6.1.1.4'
F F 0.0171 0.0103 'International Tables Vol C Tables 4.2.6.8 and 6.1.1.4'
Te Te -0.5308 1.6751 'International Tables Vol C Tables 4.2.6.8 and 6.1.1.4'
Hg Hg -2.3894 9.2266 'International Tables Vol C Tables 4.2.6.8 and 6.1.1.4'

loop_
_geom_angle_atom_site_label_1
_geom_angle_atom_site_label_2
_geom_angle_atom_site_label_3
_geom_angle
O4 Hg1 O1 120.1(2)
O4 Hg1 O2 125.9(3)
O1 Hg1 O2 96.8(3)
O4 Hg1 O3 122.8(3)
O1 Hg1 O3 96.6(2)
O2 Hg1 O3 86.3(2)
Te1 O1 Hg1 124.1(3)
O1 Te1 F5 179.4(4)
O1 Te1 F1 93.0(3)
F5 Te1 F1 86.4(3)
O1 Te1 F2 93.9(3)
F5 Te1 F2 86.1(4)
F1 Te1 F2 88.6(3)
O1 Te1 F4 95.0(3)
F5 Te1 F4 85.0(3)
F1 Te1 F4 90.2(3)
F2 Te1 F4 171.1(3)
O1 Te1 F3 94.9(3)
F5 Te1 F3 85.6(3)
F1 Te1 F3 172.1(3)
F2 Te1 F3 91.1(3)
F4 Te1 F3 88.8(3)
Te2 O2 Hg1 122.4(3)
O2 Te2 F8 93.3(3)
O2 Te2 F10 179.4(3)
F8 Te2 F10 87.2(3)
O2 Te2 F9 94.6(3)
F8 Te2 F9 89.3(3)
F10 Te2 F9 85.2(3)
O2 Te2 F6 95.1(3)
F8 Te2 F6 171.6(3)
F10 Te2 F6 84.4(3)
F9 Te2 F6 90.2(3)
O2 Te2 F7 95.0(3)
F8 Te2 F7 90.1(3)
F10 Te2 F7 85.2(3)
F9 Te2 F7 170.4(3)
F6 Te2 F7 89.1(2)
Te3 O3 Hg1 118.2(3)
O3 Te3 F11 94.8(3)
O3 Te3 F15 177.9(3)
F11 Te3 F15 87.3(3)
O3 Te3 F12 95.2(3)
F11 Te3 F12 89.4(3)
F15 Te3 F12 85.0(3)
O3 Te3 F14 94.7(3)
F11 Te3 F14 89.9(3)
F15 Te3 F14 85.1(3)
F12 Te3 F14 170.1(3)
O3 Te3 F13 93.7(3)
F11 Te3 F13 171.5(3)
F15 Te3 F13 84.2(3)
F12 Te3 F13 90.7(3)
F14 Te3 F13 88.5(3)
Te4 O4 Hg1 120.6(4)
O4 Te4 F20 178.8(3)
O4 Te4 F18 93.6(3)
F20 Te4 F18 85.5(3)
O4 Te4 F17 93.3(3)
F20 Te4 F17 85.8(3)
F18 Te4 F17 88.9(3)
O4 Te4 F16 95.0(3)
F20 Te4 F16 85.8(3)
F18 Te4 F16 171.4(3)
F17 Te4 F16 90.7(3)
O4 Te4 F19 94.6(3)
F20 Te4 F19 86.3(3)
F18 Te4 F19 89.6(3)
F17 Te4 F19 172.0(3)
F16 Te4 F19 89.7(3)
C3 N1 C7 111.2(7)
C3 N1 C5 106.6(6)
C7 N1 C5 110.6(7)
C3 N1 C1 110.5(7)
C7 N1 C1 106.9(7)
C5 N1 C1 111.2(7)
C2 C1 N1 116.1(8)
N1 C3 C4 115.1(7)
C6 C5 N1 115.9(8)
C8 C7 N1 114.5(8)
C15 N2 C13 111.4(8)
C15 N2 C9 111.1(7)
C13 N2 C9 106.9(7)
C15 N2 C11 106.2(7)
C13 N2 C11 111.0(7)
C9 N2 C11 110.3(7)
C10 C9 N2 115.0(8)
C12 C11 N2 115.6(8)
C14 C13 N2 115.9(9)
N2 C15 C16 114.2(8)

loop_
_geom_bond_atom_site_label_1
_geom_bond_atom_site_label_2
_geom_bond_distance
Hg1 O4 2.146(7)
Hg1 O1 2.214(6)
Hg1 O2 2.229(7)
Hg1 O3 2.275(7)
O1 Te1 1.788(6)
Te1 F5 1.816(6)
Te1 F1 1.832(6)
Te1 F2 1.842(7)
Te1 F4 1.847(6)
Te1 F3 1.850(6)
O2 Te2 1.803(6)
Te2 F8 1.838(6)
Te2 F10 1.841(6)
Te2 F9 1.851(5)
Te2 F6 1.852(6)
Te2 F7 1.857(5)
O3 Te3 1.798(6)
Te3 F11 1.832(6)
Te3 F15 1.841(6)
Te3 F12 1.849(5)
Te3 F14 1.855(5)
Te3 F13 1.861(6)
O4 Te4 1.805(7)
Te4 F20 1.832(6)
Te4 F18 1.836(5)
Te4 F17 1.839(6)
Te4 F16 1.842(6)
Te4 F19 1.861(6)
N1 C3 1.521(11)
N1 C7 1.521(11)
N1 C5 1.529(12)
N1 C1 1.530(12)
C1 C2 1.508(15)
C3 C4 1.523(13)
C5 C6 1.505(13)
C7 C8 1.511(14)
N2 C15 1.522(12)
N2 C13 1.524(12)
N2 C9 1.526(12)
N2 C11 1.533(12)
C9 C10 1.491(14)
C11 C12 1.495(13)
C13 C14 1.499(15)
C15 C16 1.533(15)
